data_7709459
loop_
_publ_author_name
'Brehm, Philipp'
'M\"uller-Feyen , Anne Sophie'
'Schnakenburg, Gregor'
'Streubel, R.'

_publ_section_title
;
 1,3,2-Diheterophospholane complexes: access to new tuneable precursors of
 phosphanoxyl complexes and P-functional polymers
;
_journal_name_full 'Dalton Transactions'
_journal_paper_doi 10.1039/D2DT00027J
_journal_year 2022
_chemical_formula_moiety 'C19 H29 N2 O7 P W'
_chemical_formula_sum 'C19 H29 N2 O7 P W'
_chemical_formula_weight 612.26
_chemical_name_systematic PB-211
_space_group_crystal_system triclinic
_space_group_IT_number 2
_space_group_name_Hall '-P 1'
_space_group_name_H-M_alt 'P -1'
_atom_sites_solution_hydrogens geom
_atom_sites_solution_primary dual
_audit_creation_date 2020-12-17
_audit_creation_method
;
Olex2 1.2
(compiled 2018.05.29 svn.r3508 for OlexSys, GUI svn.r5506)
;
_audit_update_record
;
2022-01-03 deposited with the CCDC.	2022-02-09 downloaded from the CCDC.
;
_cell_angle_alpha 73.319(2)
_cell_angle_beta 74.659(3)
_cell_angle_gamma 71.740(3)
_cell_formula_units_Z 2
_cell_length_a 8.2932(3)
_cell_length_b 10.1104(3)
_cell_length_c 15.3182(5)
_cell_measurement_reflns_used 23979
_cell_measurement_temperature 100
_cell_measurement_theta_max 29.56
_cell_measurement_theta_min 2.74
_cell_volume 1146.66(7)
_computing_molecular_graphics 'Olex2 (Dolomanov et al., 2009)'
_computing_publication_material 'Olex2 (Dolomanov et al., 2009)'
_computing_structure_refinement 'XL (Sheldrick, 2008)'
_computing_structure_solution 'XT (Sheldrick, 2015)'
_diffrn_ambient_temperature 100
_diffrn_measured_fraction_theta_full 0.999
_diffrn_measured_fraction_theta_max 0.999
_diffrn_measurement_device_type 'STOE IPDS-2T'
_diffrn_radiation_type MoK\a
_diffrn_radiation_wavelength 0.71073
_diffrn_reflns_av_R_equivalents 0.0643
_diffrn_reflns_av_unetI/netI 0.0395
_diffrn_reflns_Laue_measured_fraction_full 0.999
_diffrn_reflns_Laue_measured_fraction_max 0.999
_diffrn_reflns_limit_h_max 10
_diffrn_reflns_limit_h_min -10
_diffrn_reflns_limit_k_max 13
_diffrn_reflns_limit_k_min -13
_diffrn_reflns_limit_l_max 20
_diffrn_reflns_limit_l_min -20
_diffrn_reflns_number 19824
_diffrn_reflns_point_group_measured_fraction_full 0.999
_diffrn_reflns_point_group_measured_fraction_max 0.999
_diffrn_reflns_theta_full 25.242
_diffrn_reflns_theta_max 27.998
_diffrn_reflns_theta_min 2.741
_exptl_absorpt_coefficient_mu 5.148
_exptl_absorpt_correction_T_max 0.6833
_exptl_absorpt_correction_T_min 0.3164
_exptl_absorpt_correction_type integration
_exptl_absorpt_process_details 'STOE XRed32 V1.53'
_exptl_crystal_colour 'clear colourless'
_exptl_crystal_colour_lustre clear
_exptl_crystal_colour_primary colourless
_exptl_crystal_density_diffrn 1.773
_exptl_crystal_description block
_exptl_crystal_F_000 604
_exptl_crystal_size_max 0.3
_exptl_crystal_size_mid 0.15
_exptl_crystal_size_min 0.12
_refine_diff_density_max 1.105
_refine_diff_density_min -1.899
_refine_diff_density_rms 0.101
_refine_ls_extinction_method none
_refine_ls_goodness_of_fit_ref 1.018
_refine_ls_hydrogen_treatment constr
_refine_ls_matrix_type full
_refine_ls_number_parameters 277
_refine_ls_number_reflns 5540
_refine_ls_number_restraints 0
_refine_ls_restrained_S_all 1.018
_refine_ls_R_factor_all 0.0197
_refine_ls_R_factor_gt 0.0175
_refine_ls_shift/su_max 0.001
_refine_ls_shift/su_mean 0.000
_refine_ls_structure_factor_coef Fsqd
_refine_ls_weighting_details 'w=1/[\s^2^(Fo^2^)+(0.0200P)^2^] where P=(Fo^2^+2Fc^2^)/3'
_refine_ls_weighting_scheme calc
_refine_ls_wR_factor_gt 0.0418
_refine_ls_wR_factor_ref 0.0423
_reflns_Friedel_coverage 0.000
_reflns_number_gt 5246
_reflns_number_total 5540
_reflns_threshold_expression 'I > 2\s(I)'
_cod_data_source_file d2dt00027j3.cif
_cod_data_source_block 7a
_cod_database_code 7709459
_shelx_shelxl_version_number 2017/1
_shelx_space_group_comment
;
The symmetry employed for this shelxl refinement is uniquely defined
by the following loop, which should always be used as a source of
symmetry information in preference to the above space-group names.
They are only intended as comments.
;
_shelx_estimated_absorpt_t_max 0.577
_shelx_estimated_absorpt_t_min 0.307
_olex2_refinement_description
;
1. Fixed Uiso
 At 1.2 times of:
  All C(H) groups, All C(H,H) groups
 At 1.5 times of:
  All C(H,H,H) groups
2.a Ternary CH refined with riding coordinates:
 C3(H3)
2.b Secondary CH2 refined with riding coordinates:
 C1(H1A,H1B), C2(H2A,H2B), C7(H7A,H7B), C8(H8A,H8B), C9(H9A,H9B)
2.c Idealised Me refined as rotating group:
 C4(H4A,H4B,H4C), C5(H5A,H5B,H5C), C11(H11A,H11B,H11C), C12(H12A,H12B,H12C),
 C13(H13A,H13B,H13C), C14(H14A,H14B,H14C)
;
_olex2_submission_special_instructions 'No special instructions were received'

loop_
_space_group_symop_operation_xyz
'x, y, z'
'-x, -y, -z'

loop_
_atom_site_label
_atom_site_type_symbol
_atom_site_fract_x
_atom_site_fract_y
_atom_site_fract_z
_atom_site_U_iso_or_equiv
_atom_site_adp_type
_atom_site_occupancy
_atom_site_site_symmetry_order
_atom_site_calc_flag
_atom_site_refinement_flags_posn
_atom_site_refinement_flags_adp
_atom_site_refinement_flags_occupancy
_atom_site_disorder_assembly
_atom_site_disorder_group
W W 0.34334(2) 0.49816(2) 0.33214(2) 0.01077(3) Uani 1 1 d . . . . .
P P 0.32708(7) 0.69278(5) 0.19188(3) 0.00987(10) Uani 1 1 d . . . . .
O1 O 0.22134(19) 0.66576(16) 0.12576(10) 0.0133(3) Uani 1 1 d . . . . .
O2 O 0.24596(19) 0.86184(15) 0.19325(10) 0.0118(3) Uani 1 1 d . . . . .
O3 O 0.3872(3) 0.2114(2) 0.48647(14) 0.0360(5) Uani 1 1 d . . . . .
O4 O 0.5826(3) 0.3213(2) 0.18416(14) 0.0286(4) Uani 1 1 d . . . . .
O5 O 0.6556(2) 0.5597(2) 0.38474(14) 0.0291(4) Uani 1 1 d . . . . .
O6 O 0.0830(2) 0.6684(2) 0.48254(12) 0.0269(4) Uani 1 1 d . . . . .
O7 O 0.0178(2) 0.44546(19) 0.28689(14) 0.0255(4) Uani 1 1 d . . . . .
N1 N 0.5001(2) 0.70368(19) 0.10778(12) 0.0132(3) Uani 1 1 d . . . . .
N2 N 0.1338(2) 0.90297(18) 0.27854(11) 0.0108(3) Uani 1 1 d . . . . .
C1 C 0.2807(3) 0.7274(2) 0.02924(14) 0.0183(4) Uani 1 1 d . . . . .
H1A H 0.225368 0.831206 0.014206 0.022 Uiso 1 1 calc R . . . .
H1B H 0.252779 0.681381 -0.011895 0.022 Uiso 1 1 calc R . . . .
C2 C 0.4757(3) 0.7002(3) 0.01728(15) 0.0182(4) Uani 1 1 d . . . . .
H2A H 0.536622 0.606002 0.002013 0.022 Uiso 1 1 calc R . . . .
H2B H 0.518825 0.775407 -0.032444 0.022 Uiso 1 1 calc R . . . .
C3 C 0.6645(3) 0.7167(2) 0.11827(15) 0.0164(4) Uani 1 1 d . . . . .
H3 H 0.659605 0.703529 0.186080 0.020 Uiso 1 1 calc R . . . .
C4 C 0.8169(3) 0.6009(3) 0.0837(2) 0.0315(6) Uani 1 1 d . . . . .
H4A H 0.798773 0.506684 0.117066 0.047 Uiso 1 1 calc GR . . . .
H4B H 0.923769 0.609688 0.094817 0.047 Uiso 1 1 calc GR . . . .
H4C H 0.826097 0.611813 0.017040 0.047 Uiso 1 1 calc GR . . . .
C5 C 0.6916(3) 0.8652(3) 0.06996(16) 0.0232(5) Uani 1 1 d . . . . .
H5A H 0.695405 0.881830 0.003270 0.035 Uiso 1 1 calc GR . . . .
H5B H 0.800824 0.871388 0.079750 0.035 Uiso 1 1 calc GR . . . .
H5C H 0.595738 0.937605 0.095896 0.035 Uiso 1 1 calc GR . . . .
C6 C 0.2111(3) 1.0071(2) 0.29601(14) 0.0133(4) Uani 1 1 d . . . . .
C7 C 0.0882(3) 1.0692(2) 0.37618(15) 0.0167(4) Uani 1 1 d . . . . .
H7A H 0.087596 0.992458 0.433378 0.020 Uiso 1 1 calc R . . . .
H7B H 0.132416 1.142931 0.386247 0.020 Uiso 1 1 calc R . . . .
C8 C -0.0964(3) 1.1357(2) 0.36044(16) 0.0182(4) Uani 1 1 d . . . . .
H8A H -0.170775 1.171557 0.415376 0.022 Uiso 1 1 calc R . . . .
H8B H -0.099587 1.217040 0.305810 0.022 Uiso 1 1 calc R . . . .
C9 C -0.1613(3) 1.0216(2) 0.34427(16) 0.0179(4) Uani 1 1 d . . . . .
H9A H -0.280662 1.064337 0.332520 0.022 Uiso 1 1 calc R . . . .
H9B H -0.166068 0.945107 0.401493 0.022 Uiso 1 1 calc R . . . .
C10 C -0.0493(3) 0.9548(2) 0.26279(15) 0.0134(4) Uani 1 1 d . . . . .
C11 C 0.3812(3) 0.9192(3) 0.32779(17) 0.0204(5) Uani 1 1 d . . . . .
H11A H 0.359626 0.838965 0.379267 0.031 Uiso 1 1 calc GR . . . .
H11B H 0.428729 0.979799 0.348450 0.031 Uiso 1 1 calc GR . . . .
H11C H 0.464051 0.882470 0.275976 0.031 Uiso 1 1 calc GR . . . .
C12 C 0.2496(3) 1.1272(2) 0.21149(16) 0.0207(5) Uani 1 1 d . . . . .
H12A H 0.306124 1.086616 0.156737 0.031 Uiso 1 1 calc GR . . . .
H12B H 0.326138 1.173481 0.223983 0.031 Uiso 1 1 calc GR . . . .
H12C H 0.141055 1.197850 0.200001 0.031 Uiso 1 1 calc GR . . . .
C13 C -0.1084(3) 0.8226(2) 0.26860(16) 0.0171(4) Uani 1 1 d . . . . .
H13A H -0.042020 0.778910 0.216192 0.026 Uiso 1 1 calc GR . . . .
H13B H -0.231786 0.851007 0.266340 0.026 Uiso 1 1 calc GR . . . .
H13C H -0.089019 0.753583 0.326990 0.026 Uiso 1 1 calc GR . . . .
C14 C -0.0737(3) 1.0586(2) 0.16891(16) 0.0193(4) Uani 1 1 d . . . . .
H14A H -0.055254 1.150010 0.168304 0.029 Uiso 1 1 calc GR . . . .
H14B H -0.191339 1.073930 0.159829 0.029 Uiso 1 1 calc GR . . . .
H14C H 0.010046 1.017994 0.118786 0.029 Uiso 1 1 calc GR . . . .
C15 C 0.3691(3) 0.3167(3) 0.43249(16) 0.0214(5) Uani 1 1 d . . . . .
C16 C 0.4993(3) 0.3839(2) 0.23877(17) 0.0174(4) Uani 1 1 d . . . . .
C17 C 0.5459(3) 0.5385(2) 0.36372(16) 0.0188(4) Uani 1 1 d . . . . .
C18 C 0.1757(3) 0.6133(2) 0.42696(16) 0.0172(4) Uani 1 1 d . . . . .
C19 C 0.1333(3) 0.4631(2) 0.30396(16) 0.0170(4) Uani 1 1 d . . . . .

loop_
_atom_site_aniso_label
_atom_site_aniso_U_11
_atom_site_aniso_U_22
_atom_site_aniso_U_33
_atom_site_aniso_U_23
_atom_site_aniso_U_13
_atom_site_aniso_U_12
W 0.01030(4) 0.01037(5) 0.00855(5) -0.00089(3) -0.00042(3) -0.00067(3)
P 0.0083(2) 0.0118(2) 0.0085(2) -0.00233(18) -0.00067(19) -0.00207(19)
O1 0.0128(7) 0.0175(7) 0.0104(6) -0.0039(5) -0.0012(6) -0.0052(6)
O2 0.0111(7) 0.0126(7) 0.0094(6) -0.0033(5) 0.0017(6) -0.0022(6)
O3 0.0409(12) 0.0266(10) 0.0303(10) 0.0117(8) -0.0101(9) -0.0081(9)
O4 0.0281(9) 0.0242(9) 0.0273(10) -0.0120(8) 0.0014(8) 0.0019(8)
O5 0.0205(9) 0.0373(10) 0.0319(10) -0.0083(8) -0.0110(8) -0.0051(8)
O6 0.0272(9) 0.0289(10) 0.0165(8) -0.0080(7) 0.0030(8) 0.0007(8)
O7 0.0202(8) 0.0221(8) 0.0357(10) -0.0065(7) -0.0054(8) -0.0074(7)
N1 0.0097(8) 0.0200(9) 0.0094(8) -0.0046(6) 0.0004(7) -0.0039(7)
N2 0.0073(7) 0.0140(8) 0.0101(8) -0.0048(6) 0.0009(6) -0.0015(6)
C1 0.0207(11) 0.0250(11) 0.0100(9) -0.0014(8) -0.0030(9) -0.0090(9)
C2 0.0201(11) 0.0256(11) 0.0111(9) -0.0069(8) 0.0012(8) -0.0098(9)
C3 0.0099(9) 0.0226(11) 0.0160(10) -0.0035(8) -0.0001(8) -0.0059(8)
C4 0.0119(11) 0.0370(15) 0.0432(17) -0.0167(13) 0.0011(11) -0.0012(11)
C5 0.0247(12) 0.0287(12) 0.0192(11) -0.0032(9) -0.0017(10) -0.0149(10)
C6 0.0107(9) 0.0173(10) 0.0127(9) -0.0048(8) 0.0001(8) -0.0053(8)
C7 0.0152(10) 0.0200(10) 0.0147(10) -0.0076(8) 0.0003(8) -0.0035(9)
C8 0.0147(10) 0.0182(10) 0.0205(10) -0.0093(8) 0.0012(9) -0.0017(9)
C9 0.0106(9) 0.0198(10) 0.0208(10) -0.0064(9) 0.0015(9) -0.0023(9)
C10 0.0087(9) 0.0135(9) 0.0168(10) -0.0035(8) -0.0022(8) -0.0014(8)
C11 0.0122(10) 0.0274(12) 0.0250(11) -0.0121(9) -0.0038(9) -0.0037(9)
C12 0.0247(12) 0.0198(11) 0.0183(10) -0.0053(8) 0.0042(9) -0.0128(10)
C13 0.0077(9) 0.0177(10) 0.0267(11) -0.0074(8) -0.0031(9) -0.0025(8)
C14 0.0184(10) 0.0181(10) 0.0189(10) -0.0023(8) -0.0087(9) 0.0015(9)
C15 0.0226(11) 0.0183(11) 0.0187(11) 0.0009(9) -0.0044(9) -0.0033(9)
C16 0.0166(10) 0.0148(10) 0.0185(11) -0.0044(9) -0.0030(9) -0.0004(9)
C17 0.0196(11) 0.0183(10) 0.0145(10) -0.0019(8) -0.0034(9) -0.0010(9)
C18 0.0184(10) 0.0178(10) 0.0140(10) -0.0022(8) -0.0026(9) -0.0044(9)
C19 0.0177(10) 0.0122(10) 0.0168(10) -0.0029(8) 0.0007(9) -0.0015(8)

loop_
_atom_type_symbol
_atom_type_description
_atom_type_scat_dispersion_real
_atom_type_scat_dispersion_imag
_atom_type_scat_source
C C 0.0033 0.0016 'International Tables Vol C Tables 4.2.6.8 and 6.1.1.4'
H H 0.0000 0.0000 'International Tables Vol C Tables 4.2.6.8 and 6.1.1.4'
N N 0.0061 0.0033 'International Tables Vol C Tables 4.2.6.8 and 6.1.1.4'
O O 0.0106 0.0060 'International Tables Vol C Tables 4.2.6.8 and 6.1.1.4'
P P 0.1023 0.0942 'International Tables Vol C Tables 4.2.6.8 and 6.1.1.4'
W W -0.8490 6.8722 'International Tables Vol C Tables 4.2.6.8 and 6.1.1.4'

loop_
_geom_angle_atom_site_label_1
_geom_angle_atom_site_label_2
_geom_angle_atom_site_label_3
_geom_angle
_geom_angle_site_symmetry_1
_geom_angle_site_symmetry_3
_geom_angle_publ_flag
C15 W P 170.50(8) . . ?
C15 W C16 89.09(10) . . ?
C15 W C17 89.28(9) . . ?
C15 W C18 90.78(10) . . ?
C15 W C19 90.96(9) . . ?
C16 W P 82.01(6) . . ?
C16 W C17 93.18(9) . . ?
C16 W C18 177.84(8) . . ?
C16 W C19 89.17(9) . . ?
C17 W P 94.50(6) . . ?
C17 W C18 88.97(9) . . ?
C17 W C19 177.64(9) . . ?
C18 W P 97.98(6) . . ?
C19 W P 85.62(6) . . ?
C19 W C18 88.68(9) . . ?
O1 P W 109.81(5) . . ?
O1 P O2 103.79(8) . . ?
O1 P N1 93.25(8) . . ?
O2 P W 124.21(6) . . ?
O2 P N1 99.59(8) . . ?
N1 P W 120.91(6) . . ?
C1 O1 P 110.59(12) . . ?
N2 O2 P 119.47(11) . . ?
C2 N1 P 113.71(13) . . ?
C3 N1 P 125.75(15) . . ?
C3 N1 C2 120.54(17) . . ?
O2 N2 C6 104.38(14) . . ?
O2 N2 C10 107.51(14) . . ?
C10 N2 C6 118.01(16) . . ?
O1 C1 H1A 110.6 . . ?
O1 C1 H1B 110.6 . . ?
O1 C1 C2 105.69(16) . . ?
H1A C1 H1B 108.7 . . ?
C2 C1 H1A 110.6 . . ?
C2 C1 H1B 110.6 . . ?
N1 C2 C1 103.91(17) . . ?
N1 C2 H2A 111.0 . . ?
N1 C2 H2B 111.0 . . ?
C1 C2 H2A 111.0 . . ?
C1 C2 H2B 111.0 . . ?
H2A C2 H2B 109.0 . . ?
N1 C3 H3 107.5 . . ?
N1 C3 C4 111.69(19) . . ?
N1 C3 C5 111.46(18) . . ?
C4 C3 H3 107.5 . . ?
C4 C3 C5 110.8(2) . . ?
C5 C3 H3 107.5 . . ?
C3 C4 H4A 109.5 . . ?
C3 C4 H4B 109.5 . . ?
C3 C4 H4C 109.5 . . ?
H4A C4 H4B 109.5 . . ?
H4A C4 H4C 109.5 . . ?
H4B C4 H4C 109.5 . . ?
C3 C5 H5A 109.5 . . ?
C3 C5 H5B 109.5 . . ?
C3 C5 H5C 109.5 . . ?
H5A C5 H5B 109.5 . . ?
H5A C5 H5C 109.5 . . ?
H5B C5 H5C 109.5 . . ?
N2 C6 C7 107.34(16) . . ?
N2 C6 C11 106.29(17) . . ?
N2 C6 C12 115.29(17) . . ?
C7 C6 C11 108.36(17) . . ?
C7 C6 C12 110.69(18) . . ?
C11 C6 C12 108.60(18) . . ?
C6 C7 H7A 108.8 . . ?
C6 C7 H7B 108.8 . . ?
H7A C7 H7B 107.7 . . ?
C8 C7 C6 113.71(17) . . ?
C8 C7 H7A 108.8 . . ?
C8 C7 H7B 108.8 . . ?
C7 C8 H8A 110.1 . . ?
C7 C8 H8B 110.1 . . ?
H8A C8 H8B 108.4 . . ?
C9 C8 C7 108.06(18) . . ?
C9 C8 H8A 110.1 . . ?
C9 C8 H8B 110.1 . . ?
C8 C9 H9A 108.8 . . ?
C8 C9 H9B 108.8 . . ?
C8 C9 C10 113.92(18) . . ?
H9A C9 H9B 107.7 . . ?
C10 C9 H9A 108.8 . . ?
C10 C9 H9B 108.8 . . ?
N2 C10 C9 107.37(16) . . ?
N2 C10 C13 107.14(16) . . ?
N2 C10 C14 114.88(17) . . ?
C9 C10 C14 111.42(18) . . ?
C13 C10 C9 107.21(17) . . ?
C13 C10 C14 108.48(17) . . ?
C6 C11 H11A 109.5 . . ?
C6 C11 H11B 109.5 . . ?
C6 C11 H11C 109.5 . . ?
H11A C11 H11B 109.5 . . ?
H11A C11 H11C 109.5 . . ?
H11B C11 H11C 109.5 . . ?
C6 C12 H12A 109.5 . . ?
C6 C12 H12B 109.5 . . ?
C6 C12 H12C 109.5 . . ?
H12A C12 H12B 109.5 . . ?
H12A C12 H12C 109.5 . . ?
H12B C12 H12C 109.5 . . ?
C10 C13 H13A 109.5 . . ?
C10 C13 H13B 109.5 . . ?
C10 C13 H13C 109.5 . . ?
H13A C13 H13B 109.5 . . ?
H13A C13 H13C 109.5 . . ?
H13B C13 H13C 109.5 . . ?
C10 C14 H14A 109.5 . . ?
C10 C14 H14B 109.5 . . ?
C10 C14 H14C 109.5 . . ?
H14A C14 H14B 109.5 . . ?
H14A C14 H14C 109.5 . . ?
H14B C14 H14C 109.5 . . ?
O3 C15 W 177.3(3) . . ?
O4 C16 W 177.44(19) . . ?
O5 C17 W 177.4(2) . . ?
O6 C18 W 175.73(19) . . ?
O7 C19 W 178.7(2) . . ?

loop_
_geom_bond_atom_site_label_1
_geom_bond_atom_site_label_2
_geom_bond_distance
_geom_bond_site_symmetry_2
_geom_bond_publ_flag
W P 2.4629(5) . ?
W C15 2.021(2) . ?
W C16 2.021(3) . ?
W C17 2.048(2) . ?
W C18 2.070(3) . ?
W C19 2.054(2) . ?
P O1 1.6274(14) . ?
P O2 1.6331(15) . ?
P N1 1.6647(18) . ?
O1 C1 1.447(2) . ?
O2 N2 1.473(2) . ?
O3 C15 1.140(3) . ?
O4 C16 1.141(3) . ?
O5 C17 1.137(3) . ?
O6 C18 1.134(3) . ?
O7 C19 1.133(3) . ?
N1 C2 1.465(3) . ?
N1 C3 1.464(3) . ?
N2 C6 1.505(2) . ?
N2 C10 1.504(2) . ?
C1 H1A 0.9900 . ?
C1 H1B 0.9900 . ?
C1 C2 1.523(3) . ?
C2 H2A 0.9900 . ?
C2 H2B 0.9900 . ?
C3 H3 1.0000 . ?
C3 C4 1.524(4) . ?
C3 C5 1.529(3) . ?
C4 H4A 0.9800 . ?
C4 H4B 0.9800 . ?
C4 H4C 0.9800 . ?
C5 H5A 0.9800 . ?
C5 H5B 0.9800 . ?
C5 H5C 0.9800 . ?
C6 C7 1.524(3) . ?
C6 C11 1.532(3) . ?
C6 C12 1.541(3) . ?
C7 H7A 0.9900 . ?
C7 H7B 0.9900 . ?
C7 C8 1.520(3) . ?
C8 H8A 0.9900 . ?
C8 H8B 0.9900 . ?
C8 C9 1.518(3) . ?
C9 H9A 0.9900 . ?
C9 H9B 0.9900 . ?
C9 C10 1.535(3) . ?
C10 C13 1.533(3) . ?
C10 C14 1.538(3) . ?
C11 H11A 0.9800 . ?
C11 H11B 0.9800 . ?
C11 H11C 0.9800 . ?
C12 H12A 0.9800 . ?
C12 H12B 0.9800 . ?
C12 H12C 0.9800 . ?
C13 H13A 0.9800 . ?
C13 H13B 0.9800 . ?
C13 H13C 0.9800 . ?
C14 H14A 0.9800 . ?
C14 H14B 0.9800 . ?
C14 H14C 0.9800 . ?
